data_4078047
loop_
_publ_author_name
'Roa, Ari\'an E.'
'Salazar, Ver\'onica'
'L\'opez-Serrano, Joaqu\?\'in'
'O\~nate, Enrique'
'Alvarado-Rodr\?\'iguez, Jos\'e G.'
'Paneque, Margarita'
'Poveda, Manuel L.'

_publ_section_title
;
 Coupling of Aromatic Aldehydes with CO2Me-Substituted TpMe2Ir(III)
 Metallacyclopentadienes
;
_journal_issue 8
_journal_name_full Organometallics
_journal_page_first 3185
_journal_paper_doi 10.1021/om3000554
_journal_volume 31
_journal_year 2012
_chemical_formula_sum 'C38 H45 B Ir N7 O13'
_chemical_formula_weight 1010.82
_chemical_name_systematic
; 
 ? 
;
_space_group_IT_number 15
_symmetry_cell_setting monoclinic
_symmetry_space_group_name_Hall '-C 2yc'
_symmetry_space_group_name_H-M 'C 1 2/c 1'
_atom_sites_solution_hydrogens geom
_atom_sites_solution_primary direct
_atom_sites_solution_secondary difmap
_audit_creation_method SHELXL-97
_cell_angle_alpha 90.00
_cell_angle_beta 105.232(2)
_cell_angle_gamma 90.00
_cell_formula_units_Z 8
_cell_length_a 40.649(5)
_cell_length_b 11.7275(14)
_cell_length_c 17.870(2)
_cell_measurement_reflns_used 9980
_cell_measurement_temperature 100(2)
_cell_measurement_theta_max 29
_cell_measurement_theta_min 2
_cell_volume 8219.6(17)
_computing_cell_refinement 'SAINT+ v. 7.56a (Bruker AXS, 2008)'
_computing_data_collection 'apex2 v. 7.0 (Bruker AXS, 2009)'
_computing_data_reduction 'SAINT+ v. 7.56a (Bruker AXS, 2008)'
_computing_molecular_graphics 'XP, SHELXTL v. 6.14 (Bruker, 2000)'
_computing_publication_material 'XCIF, SHELXTL v. 6.14 (Bruker, 2000)'
_computing_structure_refinement 'SHELXL-97 (Sheldrick, 1997)'
_computing_structure_solution 'SHELXS-97 (Sheldrick, 1990)'
_diffrn_ambient_temperature 100(2)
_diffrn_detector_area_resol_mean 8.33
_diffrn_measured_fraction_theta_full 0.998
_diffrn_measured_fraction_theta_max 0.917
_diffrn_measurement_device_type 'Bruker APEX II DUO system'
_diffrn_measurement_method '\w rotations with narrow frames'
_diffrn_radiation_monochromator graphite
_diffrn_radiation_source 'fine-focus sealed tube'
_diffrn_radiation_type MoK\a
_diffrn_radiation_wavelength 0.71073
_diffrn_reflns_av_R_equivalents 0.0329
_diffrn_reflns_av_sigmaI/netI 0.0384
_diffrn_reflns_limit_h_max 57
_diffrn_reflns_limit_h_min -43
_diffrn_reflns_limit_k_max 15
_diffrn_reflns_limit_k_min -16
_diffrn_reflns_limit_l_max 25
_diffrn_reflns_limit_l_min -25
_diffrn_reflns_number 35762
_diffrn_reflns_theta_full 27.50
_diffrn_reflns_theta_max 30.43
_diffrn_reflns_theta_min 1.04
_diffrn_standards_decay_% 0
_exptl_absorpt_coefficient_mu 3.322
_exptl_absorpt_correction_T_max 0.862
_exptl_absorpt_correction_T_min 0.711
_exptl_absorpt_correction_type multi-scan
_exptl_absorpt_process_details
;
Absorption correction performed with SADABS program. This is based on the
method of Blessing: Blessing, R. H., Acta Crystallogr., Sect. A 1995, 51, 33.

SADABS: Area-Detector Absorption Correction. Bruker-AXS 
within SAINT+ package, v. 6.1 (2000).
;
_exptl_crystal_colour yellow
_exptl_crystal_density_diffrn 1.634
_exptl_crystal_density_method 'not measured'
_exptl_crystal_description plate
_exptl_crystal_F_000 4064
_exptl_crystal_size_max 0.14
_exptl_crystal_size_mid 0.10
_exptl_crystal_size_min 0.03
_refine_diff_density_max 1.763
_refine_diff_density_min -0.587
_refine_diff_density_rms 0.113
_refine_ls_extinction_method none
_refine_ls_goodness_of_fit_ref 1.008
_refine_ls_hydrogen_treatment mixed
_refine_ls_matrix_type full
_refine_ls_number_parameters 572
_refine_ls_number_reflns 11447
_refine_ls_number_restraints 0
_refine_ls_restrained_S_all 1.008
_refine_ls_R_factor_all 0.0420
_refine_ls_R_factor_gt 0.0277
_refine_ls_shift/su_max 0.003
_refine_ls_shift/su_mean 0.000
_refine_ls_structure_factor_coef Fsqd
_refine_ls_weighting_details 'calc w=1/[\s^2^(Fo^2^)+(0.0348P)^2^+2.6676P] where P=(Fo^2^+2Fc^2^)/3'
_refine_ls_weighting_scheme calc
_refine_ls_wR_factor_gt 0.0605
_refine_ls_wR_factor_ref 0.0663
_reflns_number_gt 9212
_reflns_number_total 11447
_reflns_threshold_expression >2sigma(I)
_cod_data_source_file om3000554_si_002.cif
_cod_data_source_block enriquen11
_cod_original_cell_volume 8219.3(17)
_cod_original_sg_symbol_H-M C2/c
_cod_database_code 4078047

loop_
_symmetry_equiv_pos_as_xyz
'x, y, z'
'-x, y, -z+1/2'
'x+1/2, y+1/2, z'
'-x+1/2, y+1/2, -z+1/2'
'-x, -y, -z'
'x, -y, z-1/2'
'-x+1/2, -y+1/2, -z'
'x+1/2, -y+1/2, z-1/2'

loop_
_atom_site_label
_atom_site_type_symbol
_atom_site_fract_x
_atom_site_fract_y
_atom_site_fract_z
_atom_site_U_iso_or_equiv
_atom_site_adp_type
_atom_site_occupancy
_atom_site_symmetry_multiplicity
_atom_site_calc_flag
_atom_site_refinement_flags
Ir1 Ir 0.132902(2) 0.380017(8) 0.031717(6) 0.01437(3) Uani 1 1 d .
N1 N 0.08627(7) 0.0797(2) -0.15963(16) 0.0273(6) Uani 1 1 d .
H01 H 0.0894(8) 0.054(3) -0.109(2) 0.033 Uiso 1 1 d .
C3 C 0.08528(8) 0.1964(3) -0.25903(18) 0.0303(7) Uani 1 1 d .
H3 H 0.0860(8) 0.264(3) -0.289(2) 0.036 Uiso 1 1 d .
N2 N 0.17442(6) 0.37518(19) -0.01939(13) 0.0189(5) Uani 1 1 d .
N3 N 0.18792(6) 0.4768(2) -0.03411(13) 0.0200(5) Uani 1 1 d .
N4 N 0.11228(6) 0.5097(2) -0.05133(14) 0.0209(5) Uani 1 1 d .
N5 N 0.13480(6) 0.59493(19) -0.05751(14) 0.0200(5) Uani 1 1 d .
N6 N 0.15628(6) 0.50429(18) 0.10645(13) 0.0179(5) Uani 1 1 d .
N7 N 0.17503(6) 0.5816(2) 0.07677(14) 0.0210(5) Uani 1 1 d .
O1 O 0.11137(5) 0.25790(16) -0.05132(11) 0.0198(4) Uani 1 1 d .
O2 O 0.08912(5) 0.56153(17) 0.13771(13) 0.0307(5) Uani 1 1 d .
O3 O 0.04732(5) 0.51164(18) 0.03385(13) 0.0306(5) Uani 1 1 d .
O4 O 0.03705(6) 0.37413(19) 0.15366(15) 0.0370(6) Uani 1 1 d .
O5 O 0.02789(6) 0.1916(2) 0.11679(16) 0.0415(6) Uani 1 1 d .
O6 O 0.04771(5) 0.00715(18) -0.00011(14) 0.0347(5) Uani 1 1 d .
O7 O 0.03331(5) 0.18485(18) -0.04308(13) 0.0303(5) Uani 1 1 d .
O8 O 0.11733(6) -0.01970(18) -0.01901(13) 0.0314(5) Uani 1 1 d .
O9 O 0.11706(6) -0.08831(17) 0.09627(13) 0.0289(5) Uani 1 1 d .
O10 O 0.19147(5) 0.02992(19) 0.17546(13) 0.0326(5) Uani 1 1 d .
O11 O 0.15049(5) 0.05052(18) 0.23778(12) 0.0259(4) Uani 1 1 d .
O12 O 0.19865(5) 0.26827(19) 0.23533(12) 0.0290(5) Uani 1 1 d .
O13 O 0.21201(5) 0.33888(18) 0.13105(12) 0.0256(4) Uani 1 1 d .
B1 B 0.17240(9) 0.5873(3) -0.0110(2) 0.0220(7) Uani 1 1 d .
H02 H 0.1847(8) 0.661(3) -0.0242(18) 0.026 Uiso 1 1 d .
C1 C 0.10773(7) 0.2730(3) -0.12294(17) 0.0237(6) Uani 1 1 d .
H1 H 0.1155(8) 0.345(3) -0.1416(19) 0.028 Uiso 1 1 d .
C2 C 0.09403(8) 0.1890(3) -0.17852(17) 0.0249(6) Uani 1 1 d .
C4 C 0.07255(8) 0.0899(3) -0.2882(2) 0.0323(7) Uani 1 1 d .
H4 H 0.0655(9) 0.063(3) -0.341(2) 0.039 Uiso 1 1 d .
C5 C 0.07361(8) 0.0199(3) -0.2255(2) 0.0320(7) Uani 1 1 d .
H5 H 0.0622(9) -0.063(3) -0.230(2) 0.038 Uiso 1 1 d .
C6 C 0.09142(6) 0.3785(2) 0.07478(15) 0.0162(5) Uani 1 1 d .
C7 C 0.07645(7) 0.4919(2) 0.08858(17) 0.0220(6) Uani 1 1 d .
C8 C 0.02992(9) 0.6149(3) 0.0450(3) 0.0445(9) Uani 1 1 d .
H8A H 0.0260 0.6144 0.0967 0.067 Uiso 1 1 calc R
H8B H 0.0080 0.6194 0.0056 0.067 Uiso 1 1 calc R
H8C H 0.0440 0.6810 0.0400 0.067 Uiso 1 1 calc R
C9 C 0.07467(7) 0.2828(2) 0.08814(16) 0.0182(5) Uani 1 1 d .
C10 C 0.04517(7) 0.2907(3) 0.12253(17) 0.0240(6) Uani 1 1 d .
C11 C -0.00374(9) 0.1939(4) 0.1400(3) 0.0529(11) Uani 1 1 d .
H11A H 0.0009 0.1748 0.1952 0.079 Uiso 1 1 calc R
H11B H -0.0197 0.1382 0.1094 0.079 Uiso 1 1 calc R
H11C H -0.0138 0.2703 0.1311 0.079 Uiso 1 1 calc R
C12 C 0.08130(7) 0.1667(2) 0.06220(16) 0.0183(5) Uani 1 1 d .
C13 C 0.05239(7) 0.1085(2) 0.00503(18) 0.0241(6) Uani 1 1 d .
C14 C 0.00565(9) 0.1366(3) -0.1020(2) 0.0420(9) Uani 1 1 d .
H14A H 0.0148 0.0856 -0.1350 0.063 Uiso 1 1 calc R
H14B H -0.0074 0.1980 -0.1336 0.063 Uiso 1 1 calc R
H14C H -0.0093 0.0934 -0.0774 0.063 Uiso 1 1 calc R
C15 C 0.11114(7) 0.1109(2) 0.07999(16) 0.0186(5) Uani 1 1 d .
C16 C 0.11437(7) -0.0053(2) 0.04539(17) 0.0213(6) Uani 1 1 d .
C17 C 0.12063(10) -0.2022(3) 0.0664(2) 0.0419(9) Uani 1 1 d .
H17A H 0.1006 -0.2198 0.0238 0.063 Uiso 1 1 calc R
H17B H 0.1226 -0.2583 0.1080 0.063 Uiso 1 1 calc R
H17C H 0.1411 -0.2050 0.0473 0.063 Uiso 1 1 calc R
C18 C 0.14421(7) 0.1581(2) 0.12531(15) 0.0174(5) Uani 1 1 d .
C19 C 0.16554(7) 0.0738(2) 0.18156(17) 0.0214(6) Uani 1 1 d .
C20 C 0.16739(9) -0.0328(3) 0.2934(2) 0.0432(9) Uani 1 1 d .
H20A H 0.1692 -0.1047 0.2667 0.065 Uiso 1 1 calc R
H20B H 0.1542 -0.0453 0.3314 0.065 Uiso 1 1 calc R
H20C H 0.1903 -0.0055 0.3199 0.065 Uiso 1 1 calc R
C21 C 0.15607(7) 0.2615(2) 0.11196(15) 0.0171(5) Uani 1 1 d .
C22 C 0.19078(7) 0.2885(2) 0.16675(16) 0.0203(6) Uani 1 1 d .
C23 C 0.24399(7) 0.3784(3) 0.1804(2) 0.0345(7) Uani 1 1 d .
H23A H 0.2397 0.4262 0.2217 0.052 Uiso 1 1 calc R
H23B H 0.2561 0.4230 0.1496 0.052 Uiso 1 1 calc R
H23C H 0.2580 0.3127 0.2033 0.052 Uiso 1 1 calc R
C24 C 0.19338(7) 0.2921(2) -0.03886(16) 0.0205(6) Uani 1 1 d .
C25 C 0.18846(7) 0.1680(2) -0.02517(18) 0.0237(6) Uani 1 1 d .
H25A H 0.1965 0.1516 0.0304 0.036 Uiso 1 1 calc R
H25B H 0.2015 0.1224 -0.0534 0.036 Uiso 1 1 calc R
H25C H 0.1642 0.1489 -0.0436 0.036 Uiso 1 1 calc R
C26 C 0.21908(7) 0.3415(3) -0.06664(17) 0.0248(6) Uani 1 1 d .
H26 H 0.2360 0.3025 -0.0848 0.030 Uiso 1 1 calc R
C27 C 0.21520(7) 0.4577(3) -0.06257(16) 0.0237(6) Uani 1 1 d .
C28 C 0.23584(8) 0.5520(3) -0.0838(2) 0.0328(7) Uani 1 1 d .
H28A H 0.2212 0.5997 -0.1240 0.049 Uiso 1 1 calc R
H28B H 0.2542 0.5196 -0.1033 0.049 Uiso 1 1 calc R
H28C H 0.2457 0.5986 -0.0378 0.049 Uiso 1 1 calc R
C29 C 0.08298(7) 0.5305(3) -0.10629(17) 0.0241(6) Uani 1 1 d .
C30 C 0.05247(8) 0.4546(3) -0.12225(19) 0.0306(7) Uani 1 1 d .
H30A H 0.0500 0.4155 -0.1719 0.046 Uiso 1 1 calc R
H30B H 0.0321 0.5005 -0.1247 0.046 Uiso 1 1 calc R
H30C H 0.0553 0.3981 -0.0807 0.046 Uiso 1 1 calc R
C31 C 0.08694(8) 0.6292(3) -0.14707(18) 0.0285(7) Uani 1 1 d .
H31 H 0.0703 0.6631 -0.1886 0.034 Uiso 1 1 calc R
C32 C 0.11960(8) 0.6677(2) -0.11546(17) 0.0248(6) Uani 1 1 d .
C33 C 0.13728(9) 0.7680(3) -0.13755(19) 0.0329(7) Uani 1 1 d .
H33A H 0.1423 0.8232 -0.0949 0.049 Uiso 1 1 calc R
H33B H 0.1226 0.8037 -0.1840 0.049 Uiso 1 1 calc R
H33C H 0.1586 0.7434 -0.1483 0.049 Uiso 1 1 calc R
C34 C 0.16307(7) 0.5225(2) 0.18365(16) 0.0203(6) Uani 1 1 d .
C35 C 0.14790(7) 0.4585(2) 0.23834(16) 0.0229(6) Uani 1 1 d .
H35A H 0.1322 0.5083 0.2565 0.034 Uiso 1 1 calc R
H35B H 0.1661 0.4327 0.2828 0.034 Uiso 1 1 calc R
H35C H 0.1354 0.3923 0.2118 0.034 Uiso 1 1 calc R
C36 C 0.18659(9) 0.6114(3) 0.20317(18) 0.0312(7) Uani 1 1 d .
H36 H 0.1960 0.6418 0.2536 0.037 Uiso 1 1 calc R
C37 C 0.19365(8) 0.6468(3) 0.13555(18) 0.0297(7) Uani 1 1 d .
C38 C 0.21721(10) 0.7393(3) 0.1237(2) 0.0483(10) Uani 1 1 d .
H38A H 0.2246 0.7233 0.0768 0.072 Uiso 1 1 calc R
H38B H 0.2371 0.7425 0.1686 0.072 Uiso 1 1 calc R
H38C H 0.2053 0.8127 0.1179 0.072 Uiso 1 1 calc R

loop_
_atom_site_aniso_label
_atom_site_aniso_U_11
_atom_site_aniso_U_22
_atom_site_aniso_U_33
_atom_site_aniso_U_23
_atom_site_aniso_U_13
_atom_site_aniso_U_12
Ir1 0.01451(5) 0.01251(5) 0.01577(5) -0.00007(4) 0.00340(4) -0.00079(4)
N1 0.0294(14) 0.0266(13) 0.0245(14) -0.0035(11) 0.0044(12) -0.0022(11)
C3 0.0328(17) 0.0348(17) 0.0226(16) 0.0017(13) 0.0061(14) 0.0066(14)
N2 0.0186(11) 0.0170(11) 0.0211(11) -0.0006(9) 0.0052(9) -0.0016(9)
N3 0.0195(11) 0.0206(11) 0.0203(12) 0.0031(9) 0.0061(10) -0.0035(9)
N4 0.0218(12) 0.0201(11) 0.0198(12) 0.0002(9) 0.0040(10) 0.0002(9)
N5 0.0272(12) 0.0149(10) 0.0192(12) 0.0027(9) 0.0084(10) -0.0004(9)
N6 0.0196(11) 0.0133(10) 0.0214(12) 0.0006(9) 0.0063(10) -0.0027(9)
N7 0.0247(12) 0.0177(11) 0.0212(12) 0.0006(9) 0.0069(10) -0.0072(10)
O1 0.0183(9) 0.0193(9) 0.0205(10) -0.0009(8) 0.0029(8) -0.0015(8)
O2 0.0268(11) 0.0194(10) 0.0445(14) -0.0119(10) 0.0069(10) 0.0021(9)
O3 0.0253(11) 0.0287(11) 0.0340(13) -0.0011(9) 0.0010(10) 0.0125(9)
O4 0.0357(12) 0.0343(13) 0.0489(15) -0.0139(11) 0.0250(12) -0.0048(10)
O5 0.0377(13) 0.0275(12) 0.0714(18) -0.0099(12) 0.0359(13) -0.0113(10)
O6 0.0266(11) 0.0204(11) 0.0504(15) -0.0048(10) -0.0015(11) -0.0052(9)
O7 0.0234(10) 0.0220(10) 0.0381(13) -0.0035(9) -0.0052(10) -0.0005(9)
O8 0.0461(14) 0.0225(11) 0.0270(12) -0.0023(9) 0.0118(11) 0.0056(10)
O9 0.0412(13) 0.0149(9) 0.0331(12) 0.0008(8) 0.0144(11) 0.0026(9)
O10 0.0276(11) 0.0313(12) 0.0423(14) 0.0108(10) 0.0151(11) 0.0130(10)
O11 0.0244(10) 0.0271(11) 0.0266(11) 0.0099(9) 0.0075(9) 0.0045(9)
O12 0.0244(11) 0.0379(12) 0.0213(11) 0.0040(9) 0.0000(9) -0.0025(9)
O13 0.0183(9) 0.0333(11) 0.0241(11) 0.0005(9) 0.0036(8) -0.0064(9)
B1 0.0282(17) 0.0163(14) 0.0237(17) 0.0012(12) 0.0104(14) -0.0037(13)
C1 0.0228(14) 0.0260(15) 0.0222(15) 0.0027(12) 0.0060(12) 0.0025(12)
C2 0.0265(15) 0.0252(14) 0.0233(15) -0.0005(12) 0.0070(13) 0.0031(12)
C4 0.0250(15) 0.0437(19) 0.0250(16) -0.0073(14) 0.0010(13) 0.0045(14)
C5 0.0267(16) 0.0348(17) 0.0338(18) -0.0096(14) 0.0064(14) -0.0005(14)
C6 0.0147(11) 0.0165(12) 0.0151(12) -0.0019(10) 0.0000(9) -0.0005(10)
C7 0.0208(14) 0.0171(13) 0.0299(16) 0.0015(11) 0.0100(13) 0.0014(11)
C8 0.0311(18) 0.0320(18) 0.066(3) -0.0026(17) 0.0055(18) 0.0165(15)
C9 0.0158(12) 0.0184(13) 0.0196(14) -0.0019(10) 0.0034(11) -0.0004(10)
C10 0.0217(14) 0.0266(15) 0.0243(15) -0.0006(12) 0.0071(12) -0.0023(12)
C11 0.043(2) 0.061(3) 0.068(3) -0.012(2) 0.037(2) -0.016(2)
C12 0.0206(13) 0.0152(12) 0.0205(14) -0.0001(10) 0.0077(11) -0.0030(10)
C13 0.0190(13) 0.0202(14) 0.0326(16) -0.0040(12) 0.0061(12) -0.0020(11)
C14 0.0278(17) 0.0375(19) 0.049(2) -0.0118(16) -0.0110(16) -0.0004(15)
C15 0.0223(13) 0.0151(12) 0.0193(13) 0.0014(10) 0.0070(11) -0.0035(10)
C16 0.0215(14) 0.0168(13) 0.0253(15) -0.0005(11) 0.0058(12) 0.0014(11)
C17 0.069(3) 0.0136(14) 0.049(2) -0.0007(14) 0.028(2) 0.0021(16)
C18 0.0177(12) 0.0167(12) 0.0182(13) 0.0003(10) 0.0055(11) 0.0019(10)
C19 0.0222(14) 0.0161(13) 0.0251(15) 0.0010(11) 0.0049(12) -0.0006(11)
C20 0.0361(19) 0.051(2) 0.045(2) 0.0285(18) 0.0146(17) 0.0114(17)
C21 0.0162(12) 0.0187(13) 0.0171(13) -0.0007(10) 0.0055(11) 0.0012(10)
C22 0.0200(13) 0.0183(13) 0.0214(14) -0.0002(11) 0.0035(11) 0.0018(11)
C23 0.0172(14) 0.047(2) 0.0370(18) 0.0012(16) 0.0041(13) -0.0069(14)
C24 0.0172(13) 0.0233(14) 0.0195(14) -0.0018(11) 0.0022(11) 0.0012(11)
C25 0.0213(14) 0.0212(14) 0.0286(16) -0.0037(12) 0.0063(12) 0.0029(11)
C26 0.0221(14) 0.0309(15) 0.0230(15) 0.0000(12) 0.0086(12) 0.0023(12)
C27 0.0207(14) 0.0312(16) 0.0199(14) 0.0023(12) 0.0063(12) -0.0036(12)
C28 0.0288(16) 0.0370(18) 0.0365(19) 0.0055(14) 0.0154(15) -0.0073(14)
C29 0.0251(15) 0.0262(15) 0.0211(15) 0.0006(12) 0.0062(12) 0.0072(12)
C30 0.0248(15) 0.0348(17) 0.0285(17) -0.0006(14) 0.0003(13) 0.0045(13)
C31 0.0309(16) 0.0323(17) 0.0231(15) 0.0058(13) 0.0084(13) 0.0134(14)
C32 0.0371(17) 0.0189(14) 0.0221(15) 0.0038(11) 0.0144(13) 0.0104(12)
C33 0.049(2) 0.0231(15) 0.0322(18) 0.0094(13) 0.0215(16) 0.0097(14)
C34 0.0204(13) 0.0199(13) 0.0204(14) -0.0020(11) 0.0050(11) -0.0022(11)
C35 0.0244(14) 0.0243(14) 0.0209(14) -0.0010(11) 0.0076(12) -0.0019(12)
C36 0.0413(18) 0.0315(17) 0.0200(15) -0.0065(12) 0.0068(13) -0.0169(14)
C37 0.0364(17) 0.0266(15) 0.0263(16) -0.0056(13) 0.0085(14) -0.0143(13)
C38 0.062(2) 0.048(2) 0.036(2) -0.0107(17) 0.0163(19) -0.039(2)

loop_
_atom_type_symbol
_atom_type_description
_atom_type_scat_dispersion_real
_atom_type_scat_dispersion_imag
_atom_type_scat_source
C C 0.0033 0.0016 'International Tables Vol C Tables 4.2.6.8 and 6.1.1.4'
H H 0.0000 0.0000 'International Tables Vol C Tables 4.2.6.8 and 6.1.1.4'
B B 0.0013 0.0007 'International Tables Vol C Tables 4.2.6.8 and 6.1.1.4'
N N 0.0061 0.0033 'International Tables Vol C Tables 4.2.6.8 and 6.1.1.4'
O O 0.0106 0.0060 'International Tables Vol C Tables 4.2.6.8 and 6.1.1.4'
Ir Ir -1.4442 7.9887 'International Tables Vol C Tables 4.2.6.8 and 6.1.1.4'

loop_
_geom_angle_atom_site_label_1
_geom_angle_atom_site_label_2
_geom_angle_atom_site_label_3
_geom_angle
C6 Ir1 N6 92.79(9)
C6 Ir1 C21 90.21(10)
N6 Ir1 C21 88.68(10)
C6 Ir1 O1 91.65(9)
N6 Ir1 O1 175.02(8)
C21 Ir1 O1 93.58(9)
C6 Ir1 N2 176.29(9)
N6 Ir1 N2 90.83(9)
C21 Ir1 N2 90.68(9)
O1 Ir1 N2 84.70(8)
C6 Ir1 N4 93.22(10)
N6 Ir1 N4 88.65(9)
C21 Ir1 N4 175.75(9)
O1 Ir1 N4 88.84(8)
N2 Ir1 N4 86.06(9)
C5 N1 C2 109.1(3)
C5 N1 H01 127(2)
C2 N1 H01 124(2)
C2 C3 C4 107.4(3)
C2 C3 H3 126(2)
C4 C3 H3 126(2)
C24 N2 N3 107.2(2)
C24 N2 Ir1 134.94(18)
N3 N2 Ir1 117.73(17)
C27 N3 N2 109.8(2)
C27 N3 B1 132.1(2)
N2 N3 B1 117.9(2)
C29 N4 N5 106.7(2)
C29 N4 Ir1 138.0(2)
N5 N4 Ir1 115.08(17)
C32 N5 N4 109.7(2)
C32 N5 B1 129.5(2)
N4 N5 B1 120.0(2)
C34 N6 N7 107.7(2)
C34 N6 Ir1 135.88(18)
N7 N6 Ir1 115.41(16)
C37 N7 N6 109.0(2)
C37 N7 B1 129.6(2)
N6 N7 B1 121.4(2)
C1 O1 Ir1 122.82(19)
C7 O3 C8 114.5(2)
C10 O5 C11 116.4(3)
C13 O7 C14 114.6(2)
C16 O9 C17 115.0(2)
C19 O11 C20 115.5(2)
C22 O13 C23 116.2(2)
N5 B1 N3 108.8(2)
N5 B1 N7 110.1(2)
N3 B1 N7 108.1(2)
N5 B1 H02 107.1(17)
N3 B1 H02 112.1(17)
N7 B1 H02 110.6(17)
O1 C1 C2 122.6(3)
O1 C1 H1 119.9(19)
C2 C1 H1 117.5(19)
N1 C2 C3 107.3(3)
N1 C2 C1 123.4(3)
C3 C2 C1 129.3(3)
C5 C4 C3 107.4(3)
C5 C4 H4 123(2)
C3 C4 H4 130(2)
N1 C5 C4 108.8(3)
N1 C5 H5 126.7(19)
C4 C5 H5 123.8(19)
C9 C6 C7 117.0(2)
C9 C6 Ir1 125.14(19)
C7 C6 Ir1 117.72(18)
O2 C7 O3 122.5(3)
O2 C7 C6 126.9(3)
O3 C7 C6 110.4(2)
O3 C8 H8A 109.5
O3 C8 H8B 109.5
H8A C8 H8B 109.5
O3 C8 H8C 109.5
H8A C8 H8C 109.5
H8B C8 H8C 109.5
C6 C9 C12 124.0(2)
C6 C9 C10 121.0(2)
C12 C9 C10 114.7(2)
O4 C10 O5 122.1(3)
O4 C10 C9 125.8(3)
O5 C10 C9 112.1(2)
O5 C11 H11A 109.5
O5 C11 H11B 109.5
H11A C11 H11B 109.5
O5 C11 H11C 109.5
H11A C11 H11C 109.5
H11B C11 H11C 109.5
C15 C12 C9 126.9(3)
C15 C12 C13 115.9(2)
C9 C12 C13 117.0(2)
O6 C13 O7 124.0(3)
O6 C13 C12 125.4(3)
O7 C13 C12 110.5(2)
O7 C14 H14A 109.5
O7 C14 H14B 109.5
H14A C14 H14B 109.5
O7 C14 H14C 109.5
H14A C14 H14C 109.5
H14B C14 H14C 109.5
C12 C15 C18 125.6(2)
C12 C15 C16 120.8(3)
C18 C15 C16 113.3(2)
O8 C16 O9 123.2(3)
O8 C16 C15 124.0(3)
O9 C16 C15 112.5(2)
O9 C17 H17A 109.5
O9 C17 H17B 109.5
H17A C17 H17B 109.5
O9 C17 H17C 109.5
H17A C17 H17C 109.5
H17B C17 H17C 109.5
C21 C18 C15 123.6(2)
C21 C18 C19 122.5(2)
C15 C18 C19 113.5(2)
O10 C19 O11 124.5(3)
O10 C19 C18 125.7(3)
O11 C19 C18 109.8(2)
O11 C20 H20A 109.5
O11 C20 H20B 109.5
H20A C20 H20B 109.5
O11 C20 H20C 109.5
H20A C20 H20C 109.5
H20B C20 H20C 109.5
C18 C21 C22 112.7(2)
C18 C21 Ir1 128.0(2)
C22 C21 Ir1 119.23(18)
O12 C22 O13 122.7(3)
O12 C22 C21 124.4(3)
O13 C22 C21 112.9(2)
O13 C23 H23A 109.5
O13 C23 H23B 109.5
H23A C23 H23B 109.5
O13 C23 H23C 109.5
H23A C23 H23C 109.5
H23B C23 H23C 109.5
N2 C24 C26 108.9(2)
N2 C24 C25 123.5(2)
C26 C24 C25 127.3(3)
C24 C25 H25A 109.5
C24 C25 H25B 109.5
H25A C25 H25B 109.5
C24 C25 H25C 109.5
H25A C25 H25C 109.5
H25B C25 H25C 109.5
C27 C26 C24 106.6(2)
C27 C26 H26 126.7
C24 C26 H26 126.7
N3 C27 C26 107.4(2)
N3 C27 C28 122.8(3)
C26 C27 C28 129.7(3)
C27 C28 H28A 109.5
C27 C28 H28B 109.5
H28A C28 H28B 109.5
C27 C28 H28C 109.5
H28A C28 H28C 109.5
H28B C28 H28C 109.5
N4 C29 C31 109.2(3)
N4 C29 C30 124.1(3)
C31 C29 C30 126.7(3)
C29 C30 H30A 109.5
C29 C30 H30B 109.5
H30A C30 H30B 109.5
C29 C30 H30C 109.5
H30A C30 H30C 109.5
H30B C30 H30C 109.5
C32 C31 C29 106.8(3)
C32 C31 H31 126.6
C29 C31 H31 126.6
N5 C32 C31 107.7(3)
N5 C32 C33 123.0(3)
C31 C32 C33 129.3(3)
C32 C33 H33A 109.5
C32 C33 H33B 109.5
H33A C33 H33B 109.5
C32 C33 H33C 109.5
H33A C33 H33C 109.5
H33B C33 H33C 109.5
N6 C34 C36 108.4(2)
N6 C34 C35 125.6(2)
C36 C34 C35 126.0(3)
C34 C35 H35A 109.5
C34 C35 H35B 109.5
H35A C35 H35B 109.5
C34 C35 H35C 109.5
H35A C35 H35C 109.5
H35B C35 H35C 109.5
C37 C36 C34 107.0(3)
C37 C36 H36 126.5
C34 C36 H36 126.5
N7 C37 C36 107.9(3)
N7 C37 C38 123.0(3)
C36 C37 C38 129.1(3)
C37 C38 H38A 109.5
C37 C38 H38B 109.5
H38A C38 H38B 109.5
C37 C38 H38C 109.5
H38A C38 H38C 109.5
H38B C38 H38C 109.5

loop_
_geom_bond_atom_site_label_1
_geom_bond_atom_site_label_2
_geom_bond_distance
Ir1 C6 2.029(3)
Ir1 N6 2.036(2)
Ir1 C21 2.041(3)
Ir1 O1 2.0824(19)
Ir1 N2 2.120(2)
Ir1 N4 2.136(2)
N1 C5 1.351(4)
N1 C2 1.383(4)
N1 H01 0.94(3)
C3 C2 1.391(4)
C3 C4 1.399(5)
C3 H3 0.96(3)
N2 C24 1.344(3)
N2 N3 1.366(3)
N3 C27 1.355(3)
N3 B1 1.544(4)
N4 C29 1.352(4)
N4 N5 1.379(3)
N5 C32 1.359(4)
N5 B1 1.539(4)
N6 C34 1.351(3)
N6 N7 1.377(3)
N7 C37 1.357(4)
N7 B1 1.546(4)
O1 C1 1.262(3)
O2 C7 1.210(3)
O3 C7 1.343(3)
O3 C8 1.442(4)
O4 C10 1.214(3)
O5 C10 1.348(4)
O5 C11 1.451(4)
O6 C13 1.203(3)
O7 C13 1.339(4)
O7 C14 1.439(4)
O8 C16 1.200(3)
O9 C16 1.317(3)
O9 C17 1.460(4)
O10 C19 1.203(3)
O11 C19 1.334(3)
O11 C20 1.434(4)
O12 C22 1.206(3)
O13 C22 1.338(3)
O13 C23 1.442(4)
B1 H02 1.05(3)
C1 C2 1.405(4)
C1 H1 0.99(3)
C4 C5 1.381(5)
C4 H4 0.96(4)
C5 H5 1.07(4)
C6 C9 1.366(4)
C6 C7 1.510(4)
C8 H8A 0.9800
C8 H8B 0.9800
C8 H8C 0.9800
C9 C12 1.486(4)
C9 C10 1.487(4)
C11 H11A 0.9800
C11 H11B 0.9800
C11 H11C 0.9800
C12 C15 1.340(4)
C12 C13 1.503(4)
C14 H14A 0.9800
C14 H14B 0.9800
C14 H14C 0.9800
C15 C18 1.482(4)
C15 C16 1.516(4)
C17 H17A 0.9800
C17 H17B 0.9800
C17 H17C 0.9800
C18 C21 1.349(4)
C18 C19 1.511(4)
C20 H20A 0.9800
C20 H20B 0.9800
C20 H20C 0.9800
C21 C22 1.525(4)
C23 H23A 0.9800
C23 H23B 0.9800
C23 H23C 0.9800
C24 C26 1.395(4)
C24 C25 1.497(4)
C25 H25A 0.9800
C25 H25B 0.9800
C25 H25C 0.9800
C26 C27 1.376(4)
C26 H26 0.9500
C27 C28 1.496(4)
C28 H28A 0.9800
C28 H28B 0.9800
C28 H28C 0.9800
C29 C31 1.399(4)
C29 C30 1.492(4)
C30 H30A 0.9800
C30 H30B 0.9800
C30 H30C 0.9800
C31 C32 1.375(4)
C31 H31 0.9500
C32 C33 1.485(4)
C33 H33A 0.9800
C33 H33B 0.9800
C33 H33C 0.9800
C34 C36 1.396(4)
C34 C35 1.488(4)
C35 H35A 0.9800
C35 H35B 0.9800
C35 H35C 0.9800
C36 C37 1.377(4)
C36 H36 0.9500
C37 C38 1.499(4)
C38 H38A 0.9800
C38 H38B 0.9800
C38 H38C 0.9800
